data_1523337
loop_
_publ_author_name
'Buschow, K.H.J.'
'van Engen, P.G.'
'Jongebreur, R.'

_publ_section_title
;
 Magneto-optical properties of metallic ferromagnetic materials
;
_journal_name_full 'Journal of Magnetism and Magnetic Materials'
_journal_page_first 1
_journal_page_last 22
_journal_volume 38
_journal_year 1983
_chemical_formula_sum 'Mn Ni'
_space_group_IT_number 139
_symmetry_space_group_name_Hall '-I 4 2'
_symmetry_space_group_name_H-M 'I 4/m m m'
_cell_angle_alpha 90
_cell_angle_beta 90
_cell_angle_gamma 90
_cell_formula_units_Z 1
_cell_length_a 2.639
_cell_length_b 2.639
_cell_length_c 3.52
_cell_volume 24.514
_citation_journal_id_ASTM JMMMDC
_cod_data_source_file Buschow_JMMMDC_1983_1128.cif
_cod_data_source_block Mn1Ni1
_cod_original_cell_volume 24.51441
_cod_original_formula_sum 'Mn1 Ni1'
_cod_database_code 1523337

loop_
_symmetry_equiv_pos_as_xyz
x,y,z
-y,x,z
-x,-y,z
y,-x,z
x,-y,-z
y,x,-z
-x,y,-z
-y,-x,-z
-x,-y,-z
y,-x,-z
x,y,-z
-y,x,-z
-x,y,z
-y,-x,z
x,-y,z
y,x,z
x+1/2,y+1/2,z+1/2
-y+1/2,x+1/2,z+1/2
-x+1/2,-y+1/2,z+1/2
y+1/2,-x+1/2,z+1/2
x+1/2,-y+1/2,-z+1/2
y+1/2,x+1/2,-z+1/2
-x+1/2,y+1/2,-z+1/2
-y+1/2,-x+1/2,-z+1/2
-x+1/2,-y+1/2,-z+1/2
y+1/2,-x+1/2,-z+1/2
x+1/2,y+1/2,-z+1/2
-y+1/2,x+1/2,-z+1/2
-x+1/2,y+1/2,z+1/2
-y+1/2,-x+1/2,z+1/2
x+1/2,-y+1/2,z+1/2
y+1/2,x+1/2,z+1/2

loop_
_atom_site_label
_atom_site_type_symbol
_atom_site_fract_x
_atom_site_fract_y
_atom_site_fract_z
_atom_site_occupancy
_atom_site_U_iso_or_equiv
Mn1 Mn 0 0 0 0.5 0.0
Ni1 Ni 0 0 0 0.5 0.0
